data_9011321
loop_
_publ_author_name
'Malcherek, T.'
'Schluter, J.'

_publ_section_title
;
 Cu3MgCl2(OH)6 and the bond-valence parameters of the OH-Cl bond
;
_journal_issue 1
_journal_name_full 'Acta Crystallographica, Section B'
_journal_page_first 157
_journal_page_last 160
_journal_paper_doi 10.1107/S0108768106053870
_journal_volume 63
_journal_year 2007
_chemical_compound_source 'Haydee mine, Salar Grande, Atacama desert, Chile'
_chemical_formula_sum 'Cl2 Cu3 H6 Mg O6'
_chemical_name_mineral Haydeeite
_space_group_IT_number 164
_symmetry_space_group_name_Hall '-P 3 2"'
_symmetry_space_group_name_H-M 'P -3 m 1'
_cell_angle_alpha 90
_cell_angle_beta 90
_cell_angle_gamma 120
_cell_length_a 6.2733
_cell_length_b 6.2733
_cell_length_c 5.7472
_cell_formula_units_Z 1
_cell_volume 195.875
_database_code_amcsd 0009948
_exptl_crystal_density_diffrn 3.288
_cod_original_formula_sum 'Cu3 Mg Cl2 O6 H6'
_cod_database_code 9011321

loop_
_space_group_symop_operation_xyz
x,y,z
-y,-x,z
y,-x+y,-z
-x,-x+y,-z
-x+y,-x,z
-x+y,y,z
-x,-y,-z
y,x,-z
-y,x-y,z
x,x-y,z
x-y,x,-z
x-y,-y,-z

loop_
_atom_site_aniso_label
_atom_site_aniso_U_11
_atom_site_aniso_U_22
_atom_site_aniso_U_33
_atom_site_aniso_U_12
_atom_site_aniso_U_13
_atom_site_aniso_U_23
Cu 0.00846 0.00999 0.01751 0.00499 0.00094 0.00187
Mg 0.00690 0.00690 0.01560 0.00346 0.00000 0.00000
Cl 0.01819 0.01819 0.01410 0.00910 0.00000 0.00000
O 0.01140 0.01000 0.01380 0.00572 0.00090 0.00044

loop_
_atom_site_label
_atom_site_fract_x
_atom_site_fract_y
_atom_site_fract_z
_atom_site_U_iso_or_equiv
Cu 0.50000 0.00000 0.00000 0.01182
Mg 0.00000 0.00000 0.00000 0.00980
Cl 0.66667 0.33333 0.36355 0.01681
O 0.64810 0.82405 0.15579 0.01160
H 0.20300 0.79700 0.28300 0.02500

loop_
_cod_related_entry_id
_cod_related_entry_database
_cod_related_entry_code
1 AMCSD 0009948
